data_7002035
loop_
_publ_author_name
'Dei\&sler, Christine'
'Rominger, Frank'
'Kunz, Doris'

_publ_section_title
;
 Controlling the coordination modes of a new and highly flexible ligand
 bearing two N-heterocyclic carbene moieties at a bipyridine backbone
;
_journal_issue 35
_journal_name_full 'Dalton Transactions'
_journal_page_first 7152
_journal_paper_doi 10.1039/b907041a
_journal_year 2009
_chemical_formula_sum 'C20 H20 N6'
_chemical_formula_weight 344.42
_chemical_name_common '8 in manuscript'
_chemical_name_systematic
;
?
;
_space_group_IT_number 14
_symmetry_cell_setting monoclinic
_symmetry_space_group_name_Hall '-P 2ybc'
_symmetry_space_group_name_H-M 'P 1 21/c 1'
_atom_sites_solution_hydrogens geom
_atom_sites_solution_primary direct
_atom_sites_solution_secondary difmap
_audit_creation_method SHELXL-97
_cell_angle_alpha 90.00
_cell_angle_beta 90.672(3)
_cell_angle_gamma 90.00
_cell_formula_units_Z 4
_cell_length_a 17.950(2)
_cell_length_b 10.4863(13)
_cell_length_c 9.6501(12)
_cell_measurement_reflns_used 3929
_cell_measurement_temperature 200(2)
_cell_measurement_theta_max 27.48
_cell_measurement_theta_min 2.25
_cell_volume 1816.3(4)
_computing_cell_refinement 'Bruker SMART'
_computing_data_collection 'Bruker SMART'
_computing_data_reduction 'Bruker SAINT'
_computing_molecular_graphics 'Bruker SHELXTL'
_computing_publication_material 'Bruker SHELXTL'
_computing_structure_refinement 'SHELXL-97 (Sheldrick, 1997)'
_computing_structure_solution 'SHELXS-97 (Sheldrick, 1990)'
_diffrn_ambient_temperature 200(2)
_diffrn_measured_fraction_theta_full 0.997
_diffrn_measured_fraction_theta_max 0.997
_diffrn_measurement_device_type 'Bruker APEX'
_diffrn_measurement_method 'phi and omega scans'
_diffrn_radiation_monochromator graphite
_diffrn_radiation_source 'fine-focus sealed tube'
_diffrn_radiation_type MoK\a
_diffrn_radiation_wavelength 0.71073
_diffrn_reflns_av_R_equivalents 0.0395
_diffrn_reflns_av_sigmaI/netI 0.0365
_diffrn_reflns_limit_h_max 23
_diffrn_reflns_limit_h_min -23
_diffrn_reflns_limit_k_max 13
_diffrn_reflns_limit_k_min -13
_diffrn_reflns_limit_l_max 12
_diffrn_reflns_limit_l_min -12
_diffrn_reflns_number 18460
_diffrn_reflns_theta_full 28.33
_diffrn_reflns_theta_max 28.33
_diffrn_reflns_theta_min 2.25
_exptl_absorpt_coefficient_mu 0.079
_exptl_absorpt_correction_T_max 0.9960
_exptl_absorpt_correction_T_min 0.9659
_exptl_absorpt_correction_type multi-scan
_exptl_absorpt_process_details
;
Sheldrick, G. M. (2008). <i>SADABS</i>. University of G\"ottingen, Germany.
;
_exptl_crystal_colour colorless
_exptl_crystal_density_diffrn 1.260
_exptl_crystal_density_method 'not measured'
_exptl_crystal_description polyhedron
_exptl_crystal_F_000 728
_exptl_crystal_size_max 0.44
_exptl_crystal_size_mid 0.28
_exptl_crystal_size_min 0.05
_refine_diff_density_max 0.261
_refine_diff_density_min -0.178
_refine_diff_density_rms 0.040
_refine_ls_extinction_method none
_refine_ls_goodness_of_fit_ref 1.028
_refine_ls_hydrogen_treatment constr
_refine_ls_matrix_type full
_refine_ls_number_parameters 237
_refine_ls_number_reflns 4498
_refine_ls_number_restraints 0
_refine_ls_restrained_S_all 1.028
_refine_ls_R_factor_all 0.0704
_refine_ls_R_factor_gt 0.0478
_refine_ls_shift/su_max 0.000
_refine_ls_shift/su_mean 0.000
_refine_ls_structure_factor_coef Fsqd
_refine_ls_weighting_details 'calc w=1/[\s^2^(Fo^2^)+(0.0650P)^2^+0.3244P] where P=(Fo^2^+2Fc^2^)/3'
_refine_ls_weighting_scheme calc
_refine_ls_wR_factor_gt 0.1183
_refine_ls_wR_factor_ref 0.1303
_reflns_number_gt 3274
_reflns_number_total 4498
_reflns_threshold_expression >2sigma(I)
_cod_data_source_file b907041a.txt
_cod_data_source_block cd15
_cod_depositor_comments
;
The following automatic conversions were performed:
'_symmetry_cell_setting' value 'Monoclinic' changed to 'monoclinic'
according to '/home/saulius/struct/CIF-dictionaries/cif_core.dic'
dictionary named 'cif_core.dic' version 2.4.1 from 2010-06-29.

Automatic conversion script
Id: cif_fix_enum 1527 2010-12-29 10:47:43Z saulius 
;
_cod_original_sg_symbol_H-M P2(1)/c
_cod_database_code 7002035

loop_
_symmetry_equiv_pos_as_xyz
'x, y, z'
'-x, y+1/2, -z+1/2'
'-x, -y, -z'
'x, -y-1/2, z-1/2'

loop_
_atom_site_label
_atom_site_type_symbol
_atom_site_fract_x
_atom_site_fract_y
_atom_site_fract_z
_atom_site_U_iso_or_equiv
_atom_site_adp_type
_atom_site_occupancy
_atom_site_symmetry_multiplicity
_atom_site_calc_flag
_atom_site_refinement_flags
_atom_site_disorder_assembly
_atom_site_disorder_group
C1 C -0.05207(8) 0.76445(13) 0.50738(13) 0.0314(3) Uani 1 1 d . . .
H1 H -0.0946 0.8027 0.5479 0.038 Uiso 1 1 calc R . .
C2 C 0.01864(8) 0.81347(13) 0.53174(14) 0.0332(3) Uani 1 1 d . . .
H2 H 0.0249 0.8868 0.5886 0.040 Uiso 1 1 calc R . .
C3 C 0.07993(8) 0.75607(13) 0.47370(14) 0.0318(3) Uani 1 1 d . . .
H3 H 0.1289 0.7876 0.4899 0.038 Uiso 1 1 calc R . .
C4 C 0.06690(7) 0.64961(12) 0.39013(13) 0.0265(3) Uani 1 1 d . . .
N5 N -0.00008(6) 0.60144(10) 0.36382(11) 0.0271(2) Uani 1 1 d . . .
N7 N -0.19172(6) 0.65139(10) 0.45775(11) 0.0271(2) Uani 1 1 d . . .
C8 C -0.25770(7) 0.59652(12) 0.43980(13) 0.0272(3) Uani 1 1 d . . .
C9 C -0.27034(8) 0.49057(13) 0.35560(14) 0.0332(3) Uani 1 1 d . . .
H9 H -0.3186 0.4540 0.3464 0.040 Uiso 1 1 calc R . .
C10 C -0.21036(8) 0.44072(13) 0.28612(15) 0.0344(3) Uani 1 1 d . . .
H10 H -0.2168 0.3697 0.2261 0.041 Uiso 1 1 calc R . .
C11 C -0.14062(8) 0.49503(13) 0.30454(14) 0.0318(3) Uani 1 1 d . . .
H11 H -0.0986 0.4615 0.2579 0.038 Uiso 1 1 calc R . .
C14 C -0.13310(7) 0.59925(12) 0.39236(13) 0.0268(3) Uani 1 1 d . . .
C15 C -0.05930(7) 0.65825(12) 0.42251(12) 0.0266(3) Uani 1 1 d . . .
C21 C 0.19858(8) 0.63347(13) 0.32282(14) 0.0310(3) Uani 1 1 d . . .
N22 N 0.12689(6) 0.58606(10) 0.32473(11) 0.0274(2) Uani 1 1 d . . .
C23 C 0.11893(8) 0.47356(12) 0.24875(14) 0.0308(3) Uani 1 1 d . . .
H23 H 0.0748 0.4246 0.2363 0.037 Uiso 1 1 calc R . .
C24 C 0.18631(8) 0.44890(13) 0.19707(14) 0.0335(3) Uani 1 1 d . . .
H24 H 0.1995 0.3788 0.1399 0.040 Uiso 1 1 calc R . .
N25 N 0.23325(6) 0.54576(11) 0.24327(12) 0.0324(3) Uani 1 1 d . . .
C26 C 0.31106(8) 0.55721(16) 0.20223(16) 0.0417(4) Uani 1 1 d . . .
H26A H 0.3355 0.4729 0.2107 0.050 Uiso 1 1 calc R . .
H26B H 0.3371 0.6168 0.2660 0.050 Uiso 1 1 calc R . .
C27 C 0.31842(10) 0.6048(2) 0.05543(18) 0.0553(5) Uani 1 1 d . . .
H27A H 0.2926 0.5462 -0.0080 0.083 Uiso 1 1 calc R . .
H27B H 0.3712 0.6092 0.0314 0.083 Uiso 1 1 calc R . .
H27C H 0.2962 0.6899 0.0476 0.083 Uiso 1 1 calc R . .
C31 C -0.38975(8) 0.61058(14) 0.50535(14) 0.0346(3) Uani 1 1 d . . .
N32 N -0.31717(6) 0.65231(10) 0.51470(11) 0.0295(3) Uani 1 1 d . . .
C33 C -0.30768(8) 0.75152(14) 0.60896(14) 0.0346(3) Uani 1 1 d . . .
H33 H -0.2626 0.7945 0.6315 0.042 Uiso 1 1 calc R . .
C34 C -0.37524(8) 0.77406(14) 0.66146(16) 0.0381(3) Uani 1 1 d . . .
H34 H -0.3875 0.8363 0.7289 0.046 Uiso 1 1 calc R . .
N35 N -0.42375(7) 0.68829(12) 0.59763(12) 0.0361(3) Uani 1 1 d . . .
C36 C -0.50257(8) 0.67731(18) 0.63222(18) 0.0501(4) Uani 1 1 d . . .
H36A H -0.5281 0.6236 0.5619 0.060 Uiso 1 1 calc R . .
H36B H -0.5257 0.7630 0.6297 0.060 Uiso 1 1 calc R . .
C37 C -0.51304(12) 0.6199(3) 0.7728(2) 0.0921(9) Uani 1 1 d . . .
H37A H -0.4944 0.5320 0.7730 0.138 Uiso 1 1 calc R . .
H37B H -0.5661 0.6200 0.7954 0.138 Uiso 1 1 calc R . .
H37C H -0.4854 0.6700 0.8420 0.138 Uiso 1 1 calc R . .

loop_
_atom_site_aniso_label
_atom_site_aniso_U_11
_atom_site_aniso_U_22
_atom_site_aniso_U_33
_atom_site_aniso_U_23
_atom_site_aniso_U_13
_atom_site_aniso_U_12
C1 0.0347(7) 0.0304(7) 0.0290(7) -0.0030(5) 0.0019(5) 0.0030(6)
C2 0.0408(8) 0.0295(7) 0.0292(7) -0.0064(5) -0.0024(6) -0.0007(6)
C3 0.0327(7) 0.0322(7) 0.0303(7) -0.0014(5) -0.0028(5) -0.0026(6)
C4 0.0307(7) 0.0257(6) 0.0231(6) 0.0038(5) 0.0006(5) 0.0012(5)
N5 0.0315(6) 0.0254(5) 0.0245(5) 0.0016(4) 0.0021(4) 0.0005(4)
N7 0.0308(6) 0.0256(5) 0.0248(5) 0.0011(4) 0.0014(4) 0.0002(4)
C8 0.0301(7) 0.0264(6) 0.0252(6) 0.0037(5) 0.0011(5) 0.0011(5)
C9 0.0337(7) 0.0307(7) 0.0351(7) -0.0024(6) -0.0023(6) -0.0041(6)
C10 0.0405(8) 0.0283(7) 0.0344(7) -0.0063(6) -0.0028(6) -0.0006(6)
C11 0.0358(7) 0.0300(7) 0.0297(7) -0.0029(5) 0.0029(5) 0.0032(6)
C14 0.0321(7) 0.0241(6) 0.0242(6) 0.0028(5) 0.0012(5) 0.0012(5)
C15 0.0328(7) 0.0257(6) 0.0213(6) 0.0024(5) 0.0010(5) 0.0009(5)
C21 0.0313(7) 0.0324(7) 0.0292(7) 0.0047(5) -0.0002(5) 0.0015(6)
N22 0.0304(6) 0.0250(5) 0.0269(5) 0.0018(4) 0.0006(4) 0.0012(4)
C23 0.0356(7) 0.0262(7) 0.0307(7) 0.0000(5) -0.0017(5) 0.0004(5)
C24 0.0365(8) 0.0303(7) 0.0336(7) -0.0010(6) 0.0002(6) 0.0048(6)
N25 0.0315(6) 0.0344(6) 0.0313(6) 0.0031(5) 0.0009(5) 0.0024(5)
C26 0.0300(8) 0.0516(9) 0.0435(8) 0.0016(7) 0.0036(6) 0.0018(7)
C27 0.0495(10) 0.0697(12) 0.0471(10) 0.0072(9) 0.0112(8) -0.0083(9)
C31 0.0304(7) 0.0412(8) 0.0321(7) -0.0009(6) 0.0018(5) -0.0007(6)
N32 0.0311(6) 0.0288(6) 0.0285(6) -0.0005(4) 0.0018(5) -0.0001(5)
C33 0.0352(8) 0.0324(7) 0.0364(7) -0.0057(6) 0.0025(6) -0.0021(6)
C34 0.0356(8) 0.0386(8) 0.0401(8) -0.0066(6) 0.0041(6) 0.0020(6)
N35 0.0305(6) 0.0424(7) 0.0354(6) -0.0010(5) 0.0012(5) 0.0014(5)
C36 0.0299(8) 0.0655(12) 0.0549(10) -0.0119(8) 0.0060(7) -0.0002(7)
C37 0.0517(12) 0.171(3) 0.0539(12) -0.0057(15) 0.0169(10) -0.0414(15)

loop_
_atom_type_symbol
_atom_type_description
_atom_type_scat_dispersion_real
_atom_type_scat_dispersion_imag
_atom_type_scat_source
C C 0.0033 0.0016 'International Tables Vol C Tables 4.2.6.8 and 6.1.1.4'
H H 0.0000 0.0000 'International Tables Vol C Tables 4.2.6.8 and 6.1.1.4'
N N 0.0061 0.0033 'International Tables Vol C Tables 4.2.6.8 and 6.1.1.4'

loop_
_geom_angle_atom_site_label_1
_geom_angle_atom_site_label_2
_geom_angle_atom_site_label_3
_geom_angle
_geom_angle_site_symmetry_1
_geom_angle_site_symmetry_3
_geom_angle_publ_flag
C2 C1 C15 118.47(13) . . ?
C3 C2 C1 120.15(13) . . ?
C2 C3 C4 117.07(12) . . ?
N5 C4 C3 124.12(12) . . ?
N5 C4 N22 115.25(11) . . ?
C3 C4 N22 120.62(12) . . ?
C4 N5 C15 117.94(11) . . ?
C8 N7 C14 117.60(11) . . ?
N7 C8 C9 124.13(12) . . ?
N7 C8 N32 115.44(11) . . ?
C9 C8 N32 120.42(12) . . ?
C10 C9 C8 117.60(13) . . ?
C9 C10 C11 119.46(13) . . ?
C10 C11 C14 118.90(13) . . ?
N7 C14 C11 122.25(12) . . ?
N7 C14 C15 115.95(11) . . ?
C11 C14 C15 121.78(12) . . ?
N5 C15 C1 122.24(12) . . ?
N5 C15 C14 116.00(11) . . ?
C1 C15 C14 121.75(12) . . ?
N25 C21 N22 101.41(11) . . ?
C21 N22 C23 112.78(11) . . ?
C21 N22 C4 123.29(11) . . ?
C23 N22 C4 123.83(11) . . ?
C24 C23 N22 105.77(12) . . ?
C23 C24 N25 106.63(12) . . ?
C21 N25 C24 113.41(12) . . ?
C21 N25 C26 123.02(12) . . ?
C24 N25 C26 123.43(12) . . ?
N25 C26 C27 112.09(13) . . ?
N35 C31 N32 101.46(12) . . ?
C31 N32 C33 112.91(11) . . ?
C31 N32 C8 123.47(11) . . ?
C33 N32 C8 123.58(11) . . ?
C34 C33 N32 105.93(12) . . ?
C33 C34 N35 106.44(13) . . ?
C31 N35 C34 113.25(12) . . ?
C31 N35 C36 123.11(13) . . ?
C34 N35 C36 123.53(13) . . ?
N35 C36 C37 111.74(15) . . ?

loop_
_geom_bond_atom_site_label_1
_geom_bond_atom_site_label_2
_geom_bond_distance
_geom_bond_site_symmetry_2
_geom_bond_publ_flag
C1 C2 1.3869(19) . ?
C1 C15 1.3876(18) . ?
C2 C3 1.3786(19) . ?
C3 C4 1.3953(18) . ?
C4 N5 1.3259(17) . ?
C4 N22 1.4205(16) . ?
N5 C15 1.3490(16) . ?
N7 C8 1.3262(17) . ?
N7 C14 1.3492(16) . ?
C8 C9 1.3935(19) . ?
C8 N32 1.4221(17) . ?
C9 C10 1.378(2) . ?
C10 C11 1.385(2) . ?
C11 C14 1.3886(18) . ?
C14 C15 1.4876(19) . ?
C21 N25 1.3541(18) . ?
C21 N22 1.3799(17) . ?
N22 C23 1.3954(17) . ?
C23 C24 1.3388(19) . ?
C24 N25 1.3898(18) . ?
N25 C26 1.4612(18) . ?
C26 C27 1.509(2) . ?
C31 N35 1.3574(18) . ?
C31 N32 1.3763(18) . ?
N32 C33 1.3911(17) . ?
C33 C34 1.341(2) . ?
C34 N35 1.3907(19) . ?
N35 C36 1.4619(19) . ?
C36 C37 1.498(3) . ?
